data_2233976
loop_
_publ_author_name
'Gougeon, Patrick'
'Gall, Philippe'

_publ_section_title
;
 LiCe~9~Mo~16~O~35~
;
_journal_coeditor_code RU2029
_journal_issue 3
_journal_name_full 'Acta Crystallographica Section E'
_journal_page_first i21
_journal_page_last i22
_journal_paper_doi 10.1107/S160053681200801X
_journal_volume 68
_journal_year 2012
_chemical_formula_iupac 'Li Ce9 Mo16 O35'
_chemical_formula_sum 'Ce9 Li Mo16 O35'
_chemical_formula_weight 3363.06
_chemical_name_systematic
;
lithium nonacerium hexadecamolybdenum pentatridecaoxide
;
_space_group_IT_number 12
_symmetry_cell_setting monoclinic
_symmetry_space_group_name_Hall '-C 2y'
_symmetry_space_group_name_H-M 'C 1 2/m 1'
_atom_sites_solution_primary direct
_atom_sites_solution_secondary difmap
_audit_creation_method SHELXL97
_cell_angle_alpha 90.00
_cell_angle_beta 102.0953(7)
_cell_angle_gamma 90.00
_cell_formula_units_Z 2
_cell_length_a 18.3000(2)
_cell_length_b 8.63260(10)
_cell_length_c 9.81720(10)
_cell_measurement_reflns_used 21270
_cell_measurement_temperature 293(2)
_cell_measurement_theta_max 34.99
_cell_measurement_theta_min 0.93
_cell_volume 1516.46(3)
_computing_cell_refinement 'COLLECT (Nonius, 1998)'
_computing_data_collection 'COLLECT (Nonius, 1998)'
_computing_data_reduction 'EvalCCD (Duisenberg <i>et al.</i>, 2003)'
_computing_molecular_graphics 'DIAMOND (Bergerhoff, 1996)'
_computing_publication_material 'SHELXL97 (Sheldrick, 2008)'
_computing_structure_refinement 'SHELXL97 (Sheldrick, 2008)'
_computing_structure_solution 'SIR97 (Altomare <i>et al.</i>, 1999)'
_diffrn_ambient_temperature 293(2)
_diffrn_measured_fraction_theta_full 0.997
_diffrn_measured_fraction_theta_max 0.997
_diffrn_measurement_device_type 'Nonius KappaCCD'
_diffrn_measurement_method '\f scans (\k = 0) and additional \w scans'
_diffrn_radiation_monochromator graphite
_diffrn_radiation_source 'fine-focus sealed tube'
_diffrn_radiation_type MoK\a
_diffrn_radiation_wavelength 0.71069
_diffrn_reflns_av_R_equivalents 0.0270
_diffrn_reflns_av_sigmaI/netI 0.0204
_diffrn_reflns_limit_h_max 29
_diffrn_reflns_limit_h_min -26
_diffrn_reflns_limit_k_max 13
_diffrn_reflns_limit_k_min -13
_diffrn_reflns_limit_l_max 10
_diffrn_reflns_limit_l_min -15
_diffrn_reflns_number 21270
_diffrn_reflns_theta_full 34.99
_diffrn_reflns_theta_max 34.99
_diffrn_reflns_theta_min 3.52
_exptl_absorpt_coefficient_mu 19.656
_exptl_absorpt_correction_T_max 0.4183
_exptl_absorpt_correction_T_min 0.1899
_exptl_absorpt_correction_type multi-scan
_exptl_absorpt_process_details '(PLATON; Spek, 2009)'
_exptl_crystal_colour black
_exptl_crystal_density_diffrn 7.365
_exptl_crystal_density_method 'not measured'
_exptl_crystal_description 'multi-faceted fragment'
_exptl_crystal_F_000 2954
_exptl_crystal_size_max 0.152
_exptl_crystal_size_mid 0.117
_exptl_crystal_size_min 0.062
_refine_diff_density_max 1.134
_refine_diff_density_min -1.334
_refine_ls_extinction_coef 0.00166(3)
_refine_ls_extinction_expression Fc^*^=kFc[1+0.001xFc^2^\l^3^/sin(2\q)]^-1/4^
_refine_ls_extinction_method 'SHELXL97 (Sheldrick, 2008)'
_refine_ls_goodness_of_fit_ref 1.289
_refine_ls_matrix_type full
_refine_ls_number_parameters 158
_refine_ls_number_reflns 3511
_refine_ls_number_restraints 0
_refine_ls_restrained_S_all 1.289
_refine_ls_R_factor_all 0.0180
_refine_ls_R_factor_gt 0.0164
_refine_ls_shift/su_max 0.004
_refine_ls_shift/su_mean 0.000
_refine_ls_structure_factor_coef Fsqd
_refine_ls_weighting_details 'calc w = 1/[\s^2^(Fo^2^)+(0.0000P)^2^+6.2844P] where P=(Fo^2^+2Fc^2^)/3'
_refine_ls_weighting_scheme calc
_refine_ls_wR_factor_gt 0.0323
_refine_ls_wR_factor_ref 0.0325
_reflns_number_gt 3383
_reflns_number_total 3511
_reflns_threshold_expression I>2\s(I)
_cod_data_source_file ru2029.cif
_cod_data_source_block I
_cod_original_sg_symbol_H-M 'C 2/m'
_cod_database_code 2233976
_cod_database_fobs_code 2233976

loop_
_symmetry_equiv_pos_as_xyz
'x, y, z'
'-x, y, -z'
'x+1/2, y+1/2, z'
'-x+1/2, y+1/2, -z'
'-x, -y, -z'
'x, -y, z'
'-x+1/2, -y+1/2, -z'
'x+1/2, -y+1/2, z'

loop_
_atom_site_type_symbol
_atom_site_label
_atom_site_fract_x
_atom_site_fract_y
_atom_site_fract_z
_atom_site_U_iso_or_equiv
_atom_site_adp_type
_atom_site_calc_flag
_atom_site_refinement_flags
_atom_site_occupancy
_atom_site_symmetry_multiplicity
Li Li -0.5000 -0.5000 1.0000 0.038(4) Uani d S 1 4
Ce Ce1 -0.345982(8) -0.273486(15) 0.201055(12) 0.00556(3) Uani d . 1 1
Ce Ce2 -0.191529(11) -0.5000 0.071345(17) 0.00625(4) Uani d S 1 2
Ce Ce3 -0.298077(11) 0.0000 0.534154(17) 0.00582(4) Uani d S 1 2
Ce Ce4 0.0000 -0.5000 0.0000 0.00664(5) Uani d S 1 4
Mo Mo1 -0.290730(16) -0.5000 0.74596(2) 0.00368(5) Uani d S 1 2
Mo Mo2 -0.401044(12) -0.33869(2) 0.828637(17) 0.00338(4) Uani d . 1 1
Mo Mo3 -0.388827(11) -0.34166(2) 0.551746(17) 0.00319(4) Uani d . 1 1
Mo Mo4 -0.000772(11) -0.31629(2) 0.357312(17) 0.00311(4) Uani d . 1 1
Mo Mo5 -0.490663(16) -0.5000 0.35678(2) 0.00316(5) Uani d S 1 2
O O1 -0.17701(15) -0.5000 0.8112(2) 0.0070(4) Uani d S 1 2
O O2 -0.28523(11) -0.3349(2) 0.88711(16) 0.0064(3) Uani d . 1 1
O O3 -0.10014(11) -0.6759(2) 0.02198(16) 0.0062(3) Uani d . 1 1
O O4 -0.27246(11) -0.3355(2) 0.60863(16) 0.0059(3) Uani d . 1 1
O O5 -0.38352(11) -0.1616(2) 0.69257(16) 0.0051(3) Uani d . 1 1
O O6 0.00695(16) -0.5000 0.2346(2) 0.0066(4) Uani d S 1 2
O O7 -0.40015(16) -0.5000 0.9860(2) 0.0067(4) Uani d S 1 2
O O8 -0.38482(10) -0.1769(2) 0.40574(15) 0.0050(3) Uani d . 1 1
O O9 0.0000 -0.5000 0.5000 0.0059(6) Uani d S 1 4
O O10 -0.51815(10) -0.33622(19) 0.79643(16) 0.0050(3) Uani d . 1 1
O O11 -0.37455(15) -0.5000 0.3998(2) 0.0052(4) Uani d S 1 2
O O12 -0.26903(15) -0.5000 0.2327(2) 0.0063(4) Uani d S 1 2

loop_
_atom_site_aniso_label
_atom_site_aniso_U_11
_atom_site_aniso_U_22
_atom_site_aniso_U_33
_atom_site_aniso_U_12
_atom_site_aniso_U_13
_atom_site_aniso_U_23
Li 0.007(6) 0.070(12) 0.037(7) 0.000 0.005(5) 0.000
Ce1 0.00563(6) 0.00466(5) 0.00630(5) 0.00095(4) 0.00106(4) 0.00077(3)
Ce2 0.00587(9) 0.00703(8) 0.00639(6) 0.000 0.00251(5) 0.000
Ce3 0.00568(9) 0.00564(7) 0.00553(6) 0.000 -0.00025(5) 0.000
Ce4 0.00575(12) 0.00932(11) 0.00530(9) 0.000 0.00216(7) 0.000
Mo1 0.00269(12) 0.00349(10) 0.00447(9) 0.000 -0.00012(7) 0.000
Mo2 0.00339(9) 0.00276(7) 0.00372(6) 0.00000(6) 0.00011(5) -0.00036(5)
Mo3 0.00291(9) 0.00265(7) 0.00385(6) -0.00007(6) 0.00036(5) 0.00014(5)
Mo4 0.00306(9) 0.00221(7) 0.00386(6) -0.00005(6) 0.00029(5) -0.00010(5)
Mo5 0.00309(12) 0.00254(10) 0.00372(9) 0.000 0.00047(7) 0.000
O1 0.0034(11) 0.0067(10) 0.0095(9) 0.000 -0.0014(7) 0.000
O2 0.0061(8) 0.0056(7) 0.0068(6) 0.0004(6) -0.0004(5) -0.0021(5)
O3 0.0073(8) 0.0050(7) 0.0063(6) 0.0000(6) 0.0010(5) 0.0013(5)
O4 0.0038(8) 0.0062(7) 0.0077(6) -0.0006(6) 0.0010(5) 0.0006(5)
O5 0.0044(8) 0.0043(7) 0.0062(6) -0.0001(6) 0.0006(5) 0.0000(5)
O6 0.0110(12) 0.0039(10) 0.0047(8) 0.000 0.0013(7) 0.000
O7 0.0089(12) 0.0051(10) 0.0058(8) 0.000 0.0011(7) 0.000
O8 0.0039(8) 0.0051(7) 0.0055(6) -0.0001(6) 0.0000(5) 0.0009(5)
O9 0.0100(17) 0.0036(13) 0.0041(11) 0.000 0.0014(10) 0.000
O10 0.0037(8) 0.0041(7) 0.0073(6) -0.0001(6) 0.0013(5) 0.0000(5)
O11 0.0046(11) 0.0060(10) 0.0053(8) 0.000 0.0017(7) 0.000
O12 0.0063(12) 0.0063(10) 0.0060(8) 0.000 0.0002(7) 0.000

loop_
_atom_type_symbol
_atom_type_description
_atom_type_scat_dispersion_real
_atom_type_scat_dispersion_imag
_atom_type_scat_source
O O 0.0106 0.0060 'International Tables Vol C Tables 4.2.6.8 and 6.1.1.4'
Mo Mo -1.6832 0.6857 'International Tables Vol C Tables 4.2.6.8 and 6.1.1.4'
Ce Ce -0.2486 2.6331 'International Tables Vol C Tables 4.2.6.8 and 6.1.1.4'
Li Li -0.0003 0.0001 'International Tables Vol C Tables 4.2.6.8 and 6.1.1.4'

loop_
_geom_angle_atom_site_label_1
_geom_angle_atom_site_label_2
_geom_angle_atom_site_label_3
_geom_angle_site_symmetry_1
_geom_angle_site_symmetry_3
_geom_angle
O7 Li O7 5_447 . 180.0
O7 Li O10 5_447 6_545 95.41(7)
O7 Li O10 . 6_545 84.59(7)
O7 Li O10 5_447 2_457 84.59(7)
O7 Li O10 . 2_457 95.41(7)
O10 Li O10 6_545 2_457 180.0
O7 Li O10 5_447 5_447 84.59(7)
O7 Li O10 . 5_447 95.41(7)
O10 Li O10 6_545 5_447 108.28(8)
O10 Li O10 2_457 5_447 71.72(8)
O7 Li O10 5_447 . 95.41(7)
O7 Li O10 . . 84.59(7)
O10 Li O10 6_545 . 71.72(8)
O10 Li O10 2_457 . 108.28(8)
O10 Li O10 5_447 . 180.0000(10)
O7 Li Mo2 5_447 . 138.20(5)
O7 Li Mo2 . . 41.80(5)
O10 Li Mo2 6_545 . 78.79(4)
O10 Li Mo2 2_457 . 101.21(4)
O10 Li Mo2 5_447 . 136.78(4)
O10 Li Mo2 . . 43.22(4)
O7 Li Mo2 5_447 5_447 41.80(5)
O7 Li Mo2 . 5_447 138.20(5)
O10 Li Mo2 6_545 5_447 101.21(4)
O10 Li Mo2 2_457 5_447 78.79(4)
O10 Li Mo2 5_447 5_447 43.22(4)
O10 Li Mo2 . 5_447 136.78(4)
Mo2 Li Mo2 . 5_447 180.000(6)
O7 Li Mo2 5_447 6_545 138.20(5)
O7 Li Mo2 . 6_545 41.80(5)
O10 Li Mo2 6_545 6_545 43.22(4)
O10 Li Mo2 2_457 6_545 136.78(4)
O10 Li Mo2 5_447 6_545 101.21(4)
O10 Li Mo2 . 6_545 78.79(4)
Mo2 Li Mo2 . 6_545 54.260(7)
Mo2 Li Mo2 5_447 6_545 125.740(7)
O7 Li Mo2 5_447 2_457 41.80(5)
O7 Li Mo2 . 2_457 138.20(5)
O10 Li Mo2 6_545 2_457 136.78(4)
O10 Li Mo2 2_457 2_457 43.22(4)
O10 Li Mo2 5_447 2_457 78.79(4)
O10 Li Mo2 . 2_457 101.21(4)
Mo2 Li Mo2 . 2_457 125.740(7)
Mo2 Li Mo2 5_447 2_457 54.260(7)
Mo2 Li Mo2 6_545 2_457 180.0
O7 Li Ce1 5_447 1_556 128.23(5)
O7 Li Ce1 . 1_556 51.77(5)
O10 Li Ce1 6_545 1_556 135.89(4)
O10 Li Ce1 2_457 1_556 44.11(4)
O10 Li Ce1 5_447 1_556 84.80(4)
O10 Li Ce1 . 1_556 95.20(4)
Mo2 Li Ce1 . 1_556 64.780(4)
Mo2 Li Ce1 5_447 1_556 115.220(4)
Mo2 Li Ce1 6_545 1_556 93.573(4)
Mo2 Li Ce1 2_457 1_556 86.427(4)
O7 Li Ce1 5_447 5_446 51.77(5)
O7 Li Ce1 . 5_446 128.23(5)
O10 Li Ce1 6_545 5_446 44.11(4)
O10 Li Ce1 2_457 5_446 135.89(4)
O10 Li Ce1 5_447 5_446 95.20(4)
O10 Li Ce1 . 5_446 84.80(4)
Mo2 Li Ce1 . 5_446 115.220(4)
Mo2 Li Ce1 5_447 5_446 64.780(4)
Mo2 Li Ce1 6_545 5_446 86.427(4)
Mo2 Li Ce1 2_457 5_446 93.573(4)
Ce1 Li Ce1 1_556 5_446 180.000(3)
O3 Ce1 O12 4_455 . 122.15(7)
O3 Ce1 O1 4_455 7_446 69.32(7)
O12 Ce1 O1 . 7_446 134.79(8)
O3 Ce1 O8 4_455 . 120.66(6)
O12 Ce1 O8 . . 116.24(7)
O1 Ce1 O8 7_446 . 77.76(7)
O3 Ce1 O10 4_455 2_456 82.31(6)
O12 Ce1 O10 . 2_456 111.96(7)
O1 Ce1 O10 7_446 2_456 112.96(7)
O8 Ce1 O10 . 2_456 66.91(6)
O3 Ce1 O4 4_455 7_446 129.24(6)
O12 Ce1 O4 . 7_446 80.26(6)
O1 Ce1 O4 7_446 7_446 64.64(7)
O8 Ce1 O4 . 7_446 68.88(6)
O10 Ce1 O4 2_456 7_446 134.92(5)
O3 Ce1 O2 4_455 7_446 79.48(6)
O12 Ce1 O2 . 7_446 78.39(7)
O1 Ce1 O2 7_446 7_446 59.97(7)
O8 Ce1 O2 . 7_446 123.24(5)
O10 Ce1 O2 2_456 7_446 161.79(5)
O4 Ce1 O2 7_446 7_446 59.85(5)
O3 Ce1 O11 4_455 . 140.28(7)
O12 Ce1 O11 . . 62.84(7)
O1 Ce1 O11 7_446 . 139.21(6)
O8 Ce1 O11 . . 62.94(5)
O10 Ce1 O11 2_456 . 62.26(6)
O4 Ce1 O11 7_446 . 90.07(6)
O2 Ce1 O11 7_446 . 134.84(6)
O3 Ce1 O7 4_455 1_554 63.38(5)
O12 Ce1 O7 . 1_554 69.19(7)
O1 Ce1 O7 7_446 1_554 131.52(6)
O8 Ce1 O7 . 1_554 136.39(7)
O10 Ce1 O7 2_456 1_554 71.23(7)
O4 Ce1 O7 7_446 1_554 146.86(6)
O2 Ce1 O7 7_446 1_554 100.38(6)
O11 Ce1 O7 . 1_554 87.29(5)
O3 Ce1 Mo1 4_455 7_446 92.59(5)
O12 Ce1 Mo1 . 7_446 98.83(5)
O1 Ce1 Mo1 7_446 7_446 36.42(6)
O8 Ce1 Mo1 . 7_446 88.19(4)
O10 Ce1 Mo1 2_456 7_446 146.49(4)
O4 Ce1 Mo1 7_446 7_446 36.73(4)
O2 Ce1 Mo1 7_446 7_446 35.48(3)
O11 Ce1 Mo1 . 7_446 126.78(5)
O7 Ce1 Mo1 1_554 7_446 135.15(5)
O3 Ce1 Mo4 4_455 8_445 96.09(5)
O12 Ce1 Mo4 . 8_445 128.25(6)
O1 Ce1 Mo4 7_446 8_445 88.36(6)
O8 Ce1 Mo4 . 8_445 34.03(4)
O10 Ce1 Mo4 2_456 8_445 34.97(4)
O4 Ce1 Mo4 7_446 8_445 102.68(4)
O2 Ce1 Mo4 7_446 8_445 147.69(3)
O11 Ce1 Mo4 . 8_445 65.48(4)
O7 Ce1 Mo4 1_554 8_445 106.14(6)
Mo1 Ce1 Mo4 7_446 8_445 114.039(6)
O3 Ce1 Mo2 4_455 1_554 31.40(4)
O12 Ce1 Mo2 . 1_554 92.04(5)
O1 Ce1 Mo2 7_446 1_554 96.68(5)
O8 Ce1 Mo2 . 1_554 145.48(4)
O10 Ce1 Mo2 2_456 1_554 84.91(3)
O4 Ce1 Mo2 7_446 1_554 139.49(4)
O2 Ce1 Mo2 7_446 1_554 79.64(3)
O11 Ce1 Mo2 . 1_554 121.66(4)
O7 Ce1 Mo2 1_554 1_554 34.91(3)
Mo1 Ce1 Mo2 7_446 1_554 107.584(6)
Mo4 Ce1 Mo2 8_445 1_554 112.839(6)
O12 Ce2 O3 . 6_545 133.58(5)
O12 Ce2 O3 . . 133.58(5)
O3 Ce2 O3 6_545 . 79.20(9)
O12 Ce2 O1 . 1_554 149.28(9)
O3 Ce2 O1 6_545 1_554 65.37(6)
O3 Ce2 O1 . 1_554 65.37(6)
O12 Ce2 O2 . 6_544 93.73(7)
O3 Ce2 O2 6_545 6_544 126.07(5)
O3 Ce2 O2 . 6_544 84.21(6)
O1 Ce2 O2 1_554 6_544 61.04(6)
O12 Ce2 O2 . 1_554 93.73(7)
O3 Ce2 O2 6_545 1_554 84.21(6)
O3 Ce2 O2 . 1_554 126.07(5)
O1 Ce2 O2 1_554 1_554 61.04(6)
O2 Ce2 O2 6_544 1_554 65.50(7)
O12 Ce2 O5 . 7_446 72.64(6)
O3 Ce2 O5 6_545 7_446 66.93(5)
O3 Ce2 O5 . 7_446 104.01(6)
O1 Ce2 O5 1_554 7_446 132.27(6)
O2 Ce2 O5 6_544 7_446 166.30(5)
O2 Ce2 O5 1_554 7_446 115.69(5)
O12 Ce2 O5 . 4_446 72.64(6)
O3 Ce2 O5 6_545 4_446 104.01(6)
O3 Ce2 O5 . 4_446 66.93(5)
O1 Ce2 O5 1_554 4_446 132.27(6)
O2 Ce2 O5 6_544 4_446 115.69(5)
O2 Ce2 O5 1_554 4_446 166.30(5)
O5 Ce2 O5 7_446 4_446 59.64(7)
O12 Ce2 O2 . 4_446 77.39(4)
O3 Ce2 O2 6_545 4_446 140.99(6)
O3 Ce2 O2 . 4_446 62.17(6)
O1 Ce2 O2 1_554 4_446 100.42(3)
O2 Ce2 O2 6_544 4_446 58.34(6)
O2 Ce2 O2 1_554 4_446 122.06(3)
O5 Ce2 O2 7_446 4_446 115.54(5)
O5 Ce2 O2 4_446 4_446 57.35(5)
O12 Ce2 O2 . 7_446 77.39(4)
O3 Ce2 O2 6_545 7_446 62.17(6)
O3 Ce2 O2 . 7_446 140.99(6)
O1 Ce2 O2 1_554 7_446 100.42(3)
O2 Ce2 O2 6_544 7_446 122.06(3)
O2 Ce2 O2 1_554 7_446 58.34(6)
O5 Ce2 O2 7_446 7_446 57.35(5)
O5 Ce2 O2 4_446 7_446 115.54(5)
O2 Ce2 O2 4_446 7_446 154.73(7)
O12 Ce2 Mo1 . 1_554 111.35(6)
O3 Ce2 Mo1 6_545 1_554 94.00(4)
O3 Ce2 Mo1 . 1_554 94.00(4)
O1 Ce2 Mo1 1_554 1_554 37.93(6)
O2 Ce2 Mo1 6_544 1_554 36.42(4)
O2 Ce2 Mo1 1_554 1_554 36.42(4)
O5 Ce2 Mo1 7_446 1_554 150.15(3)
O5 Ce2 Mo1 4_446 1_554 150.15(3)
O2 Ce2 Mo1 4_446 1_554 93.84(3)
O2 Ce2 Mo1 7_446 1_554 93.84(3)
O12 Ce2 Mo2 . 7_446 98.05(3)
O3 Ce2 Mo2 6_545 7_446 35.57(4)
O3 Ce2 Mo2 . 7_446 106.07(5)
O1 Ce2 Mo2 1_554 7_446 97.73(3)
O2 Ce2 Mo2 6_544 7_446 150.68(4)
O2 Ce2 Mo2 1_554 7_446 86.93(4)
O5 Ce2 Mo2 7_446 7_446 37.81(3)
O5 Ce2 Mo2 4_446 7_446 93.48(4)
O2 Ce2 Mo2 4_446 7_446 150.67(3)
O2 Ce2 Mo2 7_446 7_446 37.12(4)
Mo1 Ce2 Mo2 1_554 7_446 114.434(4)
O12 Ce3 O8 7_446 . 132.16(5)
O12 Ce3 O8 7_446 6 132.16(5)
O8 Ce3 O8 . 6 80.35(8)
O12 Ce3 O4 7_446 7_446 108.37(7)
O8 Ce3 O4 . 7_446 72.90(6)
O8 Ce3 O4 6 7_446 115.46(5)
O12 Ce3 O4 7_446 4_456 108.37(7)
O8 Ce3 O4 . 4_456 115.46(5)
O8 Ce3 O4 6 4_456 72.90(6)
O4 Ce3 O4 7_446 4_456 68.25(8)
O12 Ce3 O5 7_446 6 72.46(7)
O8 Ce3 O5 . 6 103.13(6)
O8 Ce3 O5 6 6 65.41(5)
O4 Ce3 O5 7_446 6 175.45(6)
O4 Ce3 O5 4_456 6 115.94(5)
O12 Ce3 O5 7_446 . 72.47(7)
O8 Ce3 O5 . . 65.41(5)
O8 Ce3 O5 6 . 103.13(6)
O4 Ce3 O5 7_446 . 115.94(5)
O4 Ce3 O5 4_456 . 175.45(6)
O5 Ce3 O5 6 . 59.82(7)
O12 Ce3 O4 7_446 6 74.97(3)
O8 Ce3 O4 . 6 143.69(6)
O8 Ce3 O4 6 6 63.90(5)
O4 Ce3 O4 7_446 6 127.22(4)
O4 Ce3 O4 4_456 6 61.42(6)
O5 Ce3 O4 6 6 57.32(5)
O5 Ce3 O4 . 6 115.02(5)
O12 Ce3 O4 7_446 . 74.97(3)
O8 Ce3 O4 . . 63.90(5)
O8 Ce3 O4 6 . 143.69(6)
O4 Ce3 O4 7_446 . 61.42(6)
O4 Ce3 O4 4_456 . 127.22(3)
O5 Ce3 O4 6 . 115.02(5)
O5 Ce3 O4 . . 57.32(5)
O4 Ce3 O4 6 . 149.80(6)
O12 Ce3 O11 7_446 7_446 59.67(8)
O8 Ce3 O11 . 7_446 130.85(5)
O8 Ce3 O11 6 7_446 130.85(5)
O4 Ce3 O11 7_446 7_446 59.89(5)
O4 Ce3 O11 4_456 7_446 59.89(5)
O5 Ce3 O11 6 7_446 123.33(5)
O5 Ce3 O11 . 7_446 123.33(5)
O4 Ce3 O11 6 7_446 81.27(4)
O4 Ce3 O11 . 7_446 81.27(4)
O12 Ce3 O1 7_446 7_446 157.12(8)
O8 Ce3 O1 . 7_446 61.54(5)
O8 Ce3 O1 6 7_446 61.54(5)
O4 Ce3 O1 7_446 7_446 53.99(5)
O4 Ce3 O1 4_456 7_446 53.99(5)
O5 Ce3 O1 6 7_446 126.41(5)
O5 Ce3 O1 . 7_446 126.41(5)
O4 Ce3 O1 6 7_446 103.27(3)
O4 Ce3 O1 . 7_446 103.27(3)
O11 Ce3 O1 7_446 7_446 97.45(6)
O12 Ce3 Mo3 7_446 . 96.37(3)
O8 Ce3 Mo3 . . 35.79(4)
O8 Ce3 Mo3 6 . 107.81(4)
O4 Ce3 Mo3 7_446 . 81.55(4)
O4 Ce3 Mo3 4_456 . 145.52(4)
O5 Ce3 Mo3 6 . 93.92(4)
O5 Ce3 Mo3 . . 37.35(3)
O4 Ce3 Mo3 6 . 151.21(4)
O4 Ce3 Mo3 . . 37.32(4)
O11 Ce3 Mo3 7_446 . 118.510(8)
O1 Ce3 Mo3 7_446 . 95.02(2)
O12 Ce3 Mo3 7_446 6 96.37(3)
O8 Ce3 Mo3 . 6 107.81(4)
O8 Ce3 Mo3 6 6 35.79(4)
O4 Ce3 Mo3 7_446 6 145.52(4)
O4 Ce3 Mo3 4_456 6 81.55(4)
O5 Ce3 Mo3 6 6 37.35(3)
O5 Ce3 Mo3 . 6 93.92(4)
O4 Ce3 Mo3 6 6 37.32(4)
O4 Ce3 Mo3 . 6 151.21(4)
O11 Ce3 Mo3 7_446 6 118.510(8)
O1 Ce3 Mo3 7_446 6 95.02(2)
Mo3 Ce3 Mo3 . 6 119.929(9)
O12 Ce3 Mo1 7_446 7_446 122.20(7)
O8 Ce3 Mo1 . 7_446 87.20(4)
O8 Ce3 Mo1 6 7_446 87.20(4)
O4 Ce3 Mo1 7_446 7_446 35.35(4)
O4 Ce3 Mo1 4_456 7_446 35.35(4)
O5 Ce3 Mo1 6 7_446 148.03(3)
O5 Ce3 Mo1 . 7_446 148.03(3)
O4 Ce3 Mo1 6 7_446 96.76(3)
O4 Ce3 Mo1 . 7_446 96.76(3)
O11 Ce3 Mo1 7_446 7_446 62.53(4)
O1 Ce3 Mo1 7_446 7_446 34.92(5)
Mo3 Ce3 Mo1 . 7_446 110.725(4)
Mo3 Ce3 Mo1 6 7_446 110.725(4)
O12 Ce3 O9 7_446 3_455 113.66(7)
O8 Ce3 O9 . 3_455 52.86(4)
O8 Ce3 O9 6 3_455 52.86(4)
O4 Ce3 O9 7_446 3_455 125.08(4)
O4 Ce3 O9 4_456 3_455 125.08(4)
O5 Ce3 O9 6 3_455 51.42(4)
O5 Ce3 O9 . 3_455 51.42(4)
O4 Ce3 O9 6 3_455 97.25(4)
O4 Ce3 O9 . 3_455 97.25(4)
O11 Ce3 O9 7_446 3_455 173.33(4)
O1 Ce3 O9 7_446 3_455 89.22(5)
Mo3 Ce3 O9 . 3_455 60.555(5)
Mo3 Ce3 O9 6 3_455 60.555(5)
Mo1 Ce3 O9 7_446 3_455 124.139(7)
O12 Ce3 Ce1 7_446 4_456 36.60(3)
O8 Ce3 Ce1 . 4_456 168.71(4)
O8 Ce3 Ce1 6 4_456 108.76(4)
O4 Ce3 Ce1 7_446 4_456 107.70(4)
O4 Ce3 Ce1 4_456 4_456 74.40(4)
O5 Ce3 Ce1 6 4_456 75.73(4)
O5 Ce3 Ce1 . 4_456 105.23(3)
O4 Ce3 Ce1 6 4_456 44.87(3)
O4 Ce3 Ce1 . 4_456 106.11(3)
O11 Ce3 Ce1 7_446 4_456 47.87(3)
O1 Ce3 Ce1 7_446 4_456 128.32(4)
Mo3 Ce3 Ce1 . 4_456 132.947(5)
Mo3 Ce3 Ce1 6 4_456 78.291(4)
Mo1 Ce3 Ce1 7_446 4_456 99.649(6)
O9 Ce3 Ce1 3_455 4_456 127.147(5)
O6 Ce4 O6 5_545 . 180.0
O6 Ce4 O3 5_545 . 101.93(7)
O6 Ce4 O3 . . 78.07(7)
O6 Ce4 O3 5_545 5_545 78.07(7)
O6 Ce4 O3 . 5_545 101.93(7)
O3 Ce4 O3 . 5_545 180.00(6)
O6 Ce4 O3 5_545 6_545 101.93(7)
O6 Ce4 O3 . 6_545 78.07(7)
O3 Ce4 O3 . 6_545 77.58(9)
O3 Ce4 O3 5_545 6_545 102.42(9)
O6 Ce4 O3 5_545 2 78.07(7)
O6 Ce4 O3 . 2 101.93(7)
O3 Ce4 O3 . 2 102.42(9)
O3 Ce4 O3 5_545 2 77.58(9)
O3 Ce4 O3 6_545 2 180.00(6)
O6 Ce4 Ce2 5_545 . 109.59(7)
O6 Ce4 Ce2 . . 70.41(7)
O3 Ce4 Ce2 . . 38.98(4)
O3 Ce4 Ce2 5_545 . 141.02(4)
O3 Ce4 Ce2 6_545 . 38.98(4)
O3 Ce4 Ce2 2 . 141.02(4)
O6 Ce4 Ce2 5_545 5_545 70.41(7)
O6 Ce4 Ce2 . 5_545 109.59(7)
O3 Ce4 Ce2 . 5_545 141.02(4)
O3 Ce4 Ce2 5_545 5_545 38.98(4)
O3 Ce4 Ce2 6_545 5_545 141.02(4)
O3 Ce4 Ce2 2 5_545 38.98(4)
Ce2 Ce4 Ce2 . 5_545 180.0000(10)
O6 Ce4 Ce1 5_545 8_545 113.22(5)
O6 Ce4 Ce1 . 8_545 66.78(5)
O3 Ce4 Ce1 . 8_545 144.81(4)
O3 Ce4 Ce1 5_545 8_545 35.19(4)
O3 Ce4 Ce1 6_545 8_545 93.18(4)
O3 Ce4 Ce1 2 8_545 86.82(4)
Ce2 Ce4 Ce1 . 8_545 121.134(3)
Ce2 Ce4 Ce1 5_545 8_545 58.866(3)
O6 Ce4 Ce1 5_545 4_445 66.78(5)
O6 Ce4 Ce1 . 4_445 113.22(5)
O3 Ce4 Ce1 . 4_445 35.19(4)
O3 Ce4 Ce1 5_545 4_445 144.81(4)
O3 Ce4 Ce1 6_545 4_445 86.82(4)
O3 Ce4 Ce1 2 4_445 93.18(4)
Ce2 Ce4 Ce1 . 4_445 58.866(3)
Ce2 Ce4 Ce1 5_545 4_445 121.134(3)
Ce1 Ce4 Ce1 8_545 4_445 180.000(3)
O6 Ce4 Ce1 5_545 3_545 113.22(5)
O6 Ce4 Ce1 . 3_545 66.78(5)
O3 Ce4 Ce1 . 3_545 93.18(4)
O3 Ce4 Ce1 5_545 3_545 86.82(4)
O3 Ce4 Ce1 6_545 3_545 144.81(4)
O3 Ce4 Ce1 2 3_545 35.19(4)
Ce2 Ce4 Ce1 . 3_545 121.134(3)
Ce2 Ce4 Ce1 5_545 3_545 58.866(3)
Ce1 Ce4 Ce1 8_545 3_545 74.878(4)
Ce1 Ce4 Ce1 4_445 3_545 105.122(4)
O6 Ce4 Ce1 5_545 7_445 66.78(5)
O6 Ce4 Ce1 . 7_445 113.22(5)
O3 Ce4 Ce1 . 7_445 86.82(4)
O3 Ce4 Ce1 5_545 7_445 93.18(4)
O3 Ce4 Ce1 6_545 7_445 35.19(4)
O3 Ce4 Ce1 2 7_445 144.81(4)
Ce2 Ce4 Ce1 . 7_445 58.866(3)
Ce2 Ce4 Ce1 5_545 7_445 121.134(3)
Ce1 Ce4 Ce1 8_545 7_445 105.122(4)
Ce1 Ce4 Ce1 4_445 7_445 74.878(4)
Ce1 Ce4 Ce1 3_545 7_445 180.000(3)
O2 Mo1 O2 . 6_545 92.35(10)
O2 Mo1 O4 . 6_545 167.83(8)
O2 Mo1 O4 6_545 6_545 88.28(7)
O2 Mo1 O4 . . 88.28(7)
O2 Mo1 O4 6_545 . 167.83(8)
O4 Mo1 O4 6_545 . 88.58(10)
O2 Mo1 O1 . . 83.18(7)
O2 Mo1 O1 6_545 . 83.18(7)
O4 Mo1 O1 6_545 . 84.83(7)
O4 Mo1 O1 . . 84.83(7)
O2 Mo1 Mo3 . 6_545 142.09(6)
O2 Mo1 Mo3 6_545 6_545 93.36(5)
O4 Mo1 Mo3 6_545 6_545 49.89(5)
O4 Mo1 Mo3 . 6_545 93.59(5)
O1 Mo1 Mo3 . 6_545 134.71(5)
O2 Mo1 Mo3 . . 93.36(5)
O2 Mo1 Mo3 6_545 . 142.09(6)
O4 Mo1 Mo3 6_545 . 93.59(5)
O4 Mo1 Mo3 . . 49.89(5)
O1 Mo1 Mo3 . . 134.71(5)
Mo3 Mo1 Mo3 6_545 . 60.821(10)
O2 Mo1 Mo2 . 6_545 95.29(6)
O2 Mo1 Mo2 6_545 6_545 49.58(6)
O4 Mo1 Mo2 6_545 6_545 94.36(5)
O4 Mo1 Mo2 . 6_545 142.46(6)
O1 Mo1 Mo2 . 6_545 132.72(5)
Mo3 Mo1 Mo2 6_545 6_545 61.651(7)
Mo3 Mo1 Mo2 . 6_545 92.568(10)
O2 Mo1 Mo2 . . 49.58(6)
O2 Mo1 Mo2 6_545 . 95.29(6)
O4 Mo1 Mo2 6_545 . 142.46(6)
O4 Mo1 Mo2 . . 94.36(5)
O1 Mo1 Mo2 . . 132.72(5)
Mo3 Mo1 Mo2 6_545 . 92.568(10)
Mo3 Mo1 Mo2 . . 61.651(7)
Mo2 Mo1 Mo2 6_545 . 61.767(10)
O2 Mo1 Ce2 . 1_556 52.36(5)
O2 Mo1 Ce2 6_545 1_556 52.36(5)
O4 Mo1 Ce2 6_545 1_556 120.27(5)
O4 Mo1 Ce2 . 1_556 120.27(5)
O1 Mo1 Ce2 . 1_556 52.01(7)
Mo3 Mo1 Ce2 6_545 1_556 145.707(6)
Mo3 Mo1 Ce2 . 1_556 145.707(6)
Mo2 Mo1 Ce2 6_545 1_556 90.187(8)
Mo2 Mo1 Ce2 . 1_556 90.187(8)
O2 Mo1 Ce1 . 7_446 57.59(6)
O2 Mo1 Ce1 6_545 7_446 117.78(5)
O4 Mo1 Ce1 6_545 7_446 111.62(5)
O4 Mo1 Ce1 . 7_446 53.03(5)
O1 Mo1 Ce1 . 7_446 44.290(8)
Mo3 Mo1 Ce1 6_545 7_446 144.943(9)
Mo3 Mo1 Ce1 . 7_446 96.635(6)
Mo2 Mo1 Ce1 6_545 7_446 151.707(9)
Mo2 Mo1 Ce1 . 7_446 99.651(5)
Ce2 Mo1 Ce1 1_556 7_446 67.487(5)
O2 Mo1 Ce1 . 4_446 117.78(5)
O2 Mo1 Ce1 6_545 4_446 57.59(6)
O4 Mo1 Ce1 6_545 4_446 53.03(5)
O4 Mo1 Ce1 . 4_446 111.62(5)
O1 Mo1 Ce1 . 4_446 44.290(8)
Mo3 Mo1 Ce1 6_545 4_446 96.635(6)
Mo3 Mo1 Ce1 . 4_446 144.943(9)
Mo2 Mo1 Ce1 6_545 4_446 99.651(5)
Mo2 Mo1 Ce1 . 4_446 151.707(9)
Ce2 Mo1 Ce1 1_556 4_446 67.487(5)
Ce1 Mo1 Ce1 7_446 4_446 87.964(8)
O3 Mo2 O2 4_456 . 86.18(7)
O3 Mo2 O7 4_456 . 85.95(6)
O2 Mo2 O7 . . 87.51(9)
O3 Mo2 O5 4_456 . 88.61(7)
O2 Mo2 O5 . . 83.17(7)
O7 Mo2 O5 . . 169.50(9)
O3 Mo2 O10 4_456 . 87.58(7)
O2 Mo2 O10 . . 172.63(6)
O7 Mo2 O10 . . 88.14(9)
O5 Mo2 O10 . . 100.61(7)
O3 Mo2 Mo4 4_456 7_446 92.95(5)
O2 Mo2 Mo4 . 7_446 133.64(5)
O7 Mo2 Mo4 . 7_446 138.74(8)
O5 Mo2 Mo4 . 7_446 50.48(5)
O10 Mo2 Mo4 . 7_446 50.64(4)
O3 Mo2 Mo1 4_456 . 132.54(6)
O2 Mo2 Mo1 . . 46.41(5)
O7 Mo2 Mo1 . . 89.31(7)
O5 Mo2 Mo1 . . 87.76(5)
O10 Mo2 Mo1 . . 139.47(5)
Mo4 Mo2 Mo1 7_446 . 119.623(9)
O3 Mo2 Mo5 4_456 5_446 136.18(6)
O2 Mo2 Mo5 . 5_446 137.57(5)
O7 Mo2 Mo5 . 5_446 92.57(6)
O5 Mo2 Mo5 . 5_446 97.57(5)
O10 Mo2 Mo5 . 5_446 48.62(4)
Mo4 Mo2 Mo5 7_446 5_446 60.718(6)
Mo1 Mo2 Mo5 . 5_446 91.153(9)
O3 Mo2 Mo3 4_456 . 136.41(5)
O2 Mo2 Mo3 . . 89.08(4)
O7 Mo2 Mo3 . . 137.13(4)
O5 Mo2 Mo3 . . 47.81(4)
O10 Mo2 Mo3 . . 98.15(4)
Mo4 Mo2 Mo3 7_446 . 60.674(7)
Mo1 Mo2 Mo3 . . 58.951(7)
Mo5 Mo2 Mo3 5_446 . 62.917(8)
O3 Mo2 Mo2 4_456 6_545 133.86(5)
O2 Mo2 Mo2 . 6_545 90.91(5)
O7 Mo2 Mo2 . 6_545 47.91(4)
O5 Mo2 Mo2 . 6_545 136.76(4)
O10 Mo2 Mo2 . 6_545 90.58(5)
Mo4 Mo2 Mo2 7_446 6_545 120.433(6)
Mo1 Mo2 Mo2 . 6_545 59.117(5)
Mo5 Mo2 Mo2 5_446 6_545 59.809(5)
Mo3 Mo2 Mo2 . 6_545 89.470(5)
O3 Mo2 Li 4_456 . 80.52(5)
O2 Mo2 Li . . 122.93(5)
O7 Mo2 Li . . 36.66(8)
O5 Mo2 Li . . 150.49(5)
O10 Mo2 Li . . 51.92(4)
Mo4 Mo2 Li 7_446 . 102.456(8)
Mo1 Mo2 Li . . 119.677(7)
Mo5 Mo2 Li 5_446 . 72.991(7)
Mo3 Mo2 Li . . 135.603(8)
Mo2 Mo2 Li 6_545 . 62.870(4)
O3 Mo2 Ce2 4_456 7_446 43.12(5)
O2 Mo2 Ce2 . 7_446 59.43(5)
O7 Mo2 Ce2 . 7_446 115.69(5)
O5 Mo2 Ce2 . 7_446 55.05(4)
O10 Mo2 Ce2 . 7_446 117.60(5)
Mo4 Mo2 Ce2 7_446 7_446 89.410(7)
Mo1 Mo2 Ce2 . 7_446 99.782(8)
Mo5 Mo2 Ce2 5_446 7_446 149.571(7)
Mo3 Mo2 Ce2 . 7_446 98.774(7)
Mo2 Mo2 Ce2 6_545 7_446 148.794(4)
Li Mo2 Ce2 . 7_446 123.174(6)
O8 Mo3 O5 . . 86.67(6)
O8 Mo3 O11 . . 85.73(6)
O5 Mo3 O11 . . 167.88(8)
O8 Mo3 O4 . . 89.16(7)
O5 Mo3 O4 . . 84.24(7)
O11 Mo3 O4 . . 86.22(9)
O8 Mo3 Mo1 . . 137.36(5)
O5 Mo3 Mo1 . . 88.70(5)
O11 Mo3 Mo1 . . 90.50(6)
O4 Mo3 Mo1 . . 48.20(5)
O8 Mo3 Mo3 . 6_545 134.44(5)
O5 Mo3 Mo3 . 6_545 138.70(4)
O11 Mo3 Mo3 . 6_545 48.91(4)
O4 Mo3 Mo3 . 6_545 91.45(5)
Mo1 Mo3 Mo3 . 6_545 59.590(5)
O8 Mo3 Mo4 . 7_446 91.12(5)
O5 Mo3 Mo4 . 7_446 48.88(5)
O11 Mo3 Mo4 . 7_446 140.67(7)
O4 Mo3 Mo4 . 7_446 132.99(5)
Mo1 Mo3 Mo4 . 7_446 116.662(9)
Mo3 Mo3 Mo4 6_545 7_446 119.873(6)
O8 Mo3 Mo5 . . 88.64(5)
O5 Mo3 Mo5 . . 140.47(5)
O11 Mo3 Mo5 . . 48.74(7)
O4 Mo3 Mo5 . . 134.94(5)
Mo1 Mo3 Mo5 . . 119.660(8)
Mo3 Mo3 Mo5 6_545 . 60.081(5)
Mo4 Mo3 Mo5 7_446 . 92.056(9)
O8 Mo3 Mo2 . . 135.01(5)
O5 Mo3 Mo2 . . 48.73(4)
O11 Mo3 Mo2 . . 139.20(4)
O4 Mo3 Mo2 . . 91.42(4)
Mo1 Mo3 Mo2 . . 59.398(8)
Mo3 Mo3 Mo2 6_545 . 90.530(5)
Mo4 Mo3 Mo2 7_446 . 57.266(7)
Mo5 Mo3 Mo2 . . 120.425(10)
O8 Mo3 Mo4 . 8_445 46.92(5)
O5 Mo3 Mo4 . 8_445 90.84(5)
O11 Mo3 Mo4 . 8_445 90.85(6)
O4 Mo3 Mo4 . 8_445 136.07(5)
Mo1 Mo3 Mo4 . 8_445 175.622(10)
Mo3 Mo3 Mo4 6_545 8_445 118.702(5)
Mo4 Mo3 Mo4 7_446 8_445 60.145(7)
Mo5 Mo3 Mo4 . 8_445 58.713(6)
Mo2 Mo3 Mo4 . 8_445 117.351(9)
O8 Mo3 Mo5 . 5_446 133.82(5)
O5 Mo3 Mo5 . 5_446 94.57(5)
O11 Mo3 Mo5 . 5_446 97.51(6)
O4 Mo3 Mo5 . 5_446 136.95(5)
Mo1 Mo3 Mo5 . 5_446 88.790(9)
Mo3 Mo3 Mo5 6_545 5_446 61.803(5)
Mo4 Mo3 Mo5 7_446 5_446 58.087(6)
Mo5 Mo3 Mo5 . 5_446 61.970(9)
Mo2 Mo3 Mo5 . 5_446 58.461(7)
Mo4 Mo3 Mo5 8_445 5_446 86.906(8)
O8 Mo3 Ce3 . . 42.95(5)
O5 Mo3 Ce3 . . 55.13(5)
O11 Mo3 Ce3 . . 113.38(5)
O4 Mo3 Ce3 . . 60.69(5)
Mo1 Mo3 Ce3 . . 102.416(8)
Mo3 Mo3 Ce3 6_545 . 149.964(5)
Mo4 Mo3 Ce3 7_446 . 89.212(7)
Mo5 Mo3 Ce3 . . 131.587(7)
Mo2 Mo3 Ce3 . . 100.481(7)
Mo4 Mo3 Ce3 8_445 . 80.844(7)
Mo5 Mo3 Ce3 5_446 . 146.743(8)
O6 Mo4 O8 . 8_545 85.31(9)
O6 Mo4 O5 . 7_446 89.00(9)
O8 Mo4 O5 8_545 7_446 173.10(7)
O6 Mo4 O10 . 7_446 91.20(7)
O8 Mo4 O10 8_545 7_446 82.35(7)
O5 Mo4 O10 7_446 7_446 101.70(7)
O6 Mo4 O9 . . 79.29(5)
O8 Mo4 O9 8_545 . 87.84(5)
O5 Mo4 O9 7_446 . 87.27(4)
O10 Mo4 O9 7_446 . 166.89(5)
O6 Mo4 Mo2 . 7_446 96.21(6)
O8 Mo4 Mo2 8_545 7_446 133.42(5)
O5 Mo4 Mo2 7_446 7_446 51.11(4)
O10 Mo4 Mo2 7_446 7_446 51.11(5)
O9 Mo4 Mo2 . 7_446 138.338(10)
O6 Mo4 Mo5 . 3 140.45(5)
O8 Mo4 Mo5 8_545 3 87.85(5)
O5 Mo4 Mo5 7_446 3 99.03(5)
O10 Mo4 Mo5 7_446 3 49.26(5)
O9 Mo4 Mo5 . 3 139.345(9)
Mo2 Mo4 Mo5 7_446 3 61.952(8)
O6 Mo4 Mo3 . 7_446 137.41(8)
O8 Mo4 Mo3 8_545 7_446 136.74(4)
O5 Mo4 Mo3 7_446 7_446 48.54(5)
O10 Mo4 Mo3 7_446 7_446 99.64(5)
O9 Mo4 Mo3 . 7_446 93.467(8)
Mo2 Mo4 Mo3 7_446 7_446 62.060(7)
Mo5 Mo4 Mo3 3 7_446 63.801(8)
O6 Mo4 Mo4 . 2_556 127.74(5)
O8 Mo4 Mo4 8_545 2_556 88.58(4)
O5 Mo4 Mo4 7_446 2_556 91.83(4)
O10 Mo4 Mo4 7_446 2_556 139.18(4)
O9 Mo4 Mo4 . 2_556 48.606(5)
Mo2 Mo4 Mo4 7_446 2_556 123.722(10)
Mo5 Mo4 Mo4 3 2_556 90.884(6)
Mo3 Mo4 Mo4 7_446 2_556 61.730(7)
O6 Mo4 Mo3 . 8_545 130.47(8)
O8 Mo4 Mo3 8_545 8_545 45.63(4)
O5 Mo4 Mo3 7_446 8_545 139.29(4)
O10 Mo4 Mo3 7_446 8_545 88.72(5)
O9 Mo4 Mo3 . 8_545 90.635(7)
Mo2 Mo4 Mo3 7_446 8_545 120.793(9)
Mo5 Mo4 Mo3 3 8_545 58.843(8)
Mo3 Mo4 Mo3 7_446 8_545 91.111(9)
Mo4 Mo4 Mo3 2_556 8_545 58.125(7)
O6 Mo4 Mo4 . 6_545 38.07(5)
O8 Mo4 Mo4 8_545 6_545 88.38(5)
O5 Mo4 Mo4 7_446 6_545 84.74(5)
O10 Mo4 Mo4 7_446 6_545 129.14(5)
O9 Mo4 Mo4 . 6_545 41.395(5)
Mo2 Mo4 Mo4 7_446 6_545 120.433(6)
Mo5 Mo4 Mo4 3 6_545 176.099(7)
Mo3 Mo4 Mo4 7_446 6_545 119.873(6)
Mo4 Mo4 Mo4 2_556 6_545 90.0
Mo3 Mo4 Mo4 8_545 6_545 118.702(5)
O6 Mo4 Ce1 . 8_545 75.70(7)
O8 Mo4 Ce1 8_545 8_545 40.64(4)
O5 Mo4 Ce1 7_446 8_545 141.03(4)
O10 Mo4 Ce1 7_446 8_545 44.48(5)
O9 Mo4 Ce1 . 8_545 123.412(8)
Mo2 Mo4 Ce1 7_446 8_545 94.531(7)
Mo5 Mo4 Ce1 3 8_545 73.927(8)
Mo3 Mo4 Ce1 7_446 8_545 137.453(8)
Mo4 Mo4 Ce1 2_556 8_545 125.945(10)
Mo3 Mo4 Ce1 8_545 8_545 70.101(6)
Mo4 Mo4 Ce1 6_545 8_545 102.511(4)
O11 Mo5 O10 . 5_446 85.23(7)
O11 Mo5 O10 . 2_456 85.23(7)
O10 Mo5 O10 5_446 2_456 84.89(9)
O11 Mo5 Mo4 . 3_445 93.800(8)
O10 Mo5 Mo4 5_446 3_445 48.96(4)
O10 Mo5 Mo4 2_456 3_445 133.64(5)
O11 Mo5 Mo4 . 8_445 93.800(8)
O10 Mo5 Mo4 5_446 8_445 133.64(5)
O10 Mo5 Mo4 2_456 8_445 48.96(4)
Mo4 Mo5 Mo4 3_445 8_445 172.199(15)
O11 Mo5 Mo3 . . 48.79(4)
O10 Mo5 Mo3 5_446 . 134.00(5)
O10 Mo5 Mo3 2_456 . 91.23(5)
Mo4 Mo5 Mo3 3_445 . 122.183(10)
Mo4 Mo5 Mo3 8_445 . 62.444(6)
O11 Mo5 Mo3 . 6_545 48.79(4)
O10 Mo5 Mo3 5_446 6_545 91.23(5)
O10 Mo5 Mo3 2_456 6_545 134.00(5)
Mo4 Mo5 Mo3 3_445 6_545 62.444(6)
Mo4 Mo5 Mo3 8_445 6_545 122.183(10)
Mo3 Mo5 Mo3 . 6_545 59.838(9)
O11 Mo5 Mo2 . 5_446 133.96(4)
O10 Mo5 Mo2 5_446 5_446 48.76(5)
O10 Mo5 Mo2 2_456 5_446 91.12(5)
Mo4 Mo5 Mo2 3_445 5_446 57.330(6)
Mo4 Mo5 Mo2 8_445 5_446 117.621(10)
Mo3 Mo5 Mo2 . 5_446 176.566(12)
Mo3 Mo5 Mo2 6_545 5_446 119.773(6)
O11 Mo5 Mo2 . 2_456 133.96(4)
O10 Mo5 Mo2 5_446 2_456 91.12(5)
O10 Mo5 Mo2 2_456 2_456 48.76(5)
Mo4 Mo5 Mo2 3_445 2_456 117.621(10)
Mo4 Mo5 Mo2 8_445 2_456 57.330(6)
Mo3 Mo5 Mo2 . 2_456 119.773(6)
Mo3 Mo5 Mo2 6_545 2_456 176.566(12)
Mo2 Mo5 Mo2 5_446 2_456 60.381(9)
O11 Mo5 Mo3 . 5_446 138.63(4)
O10 Mo5 Mo3 5_446 5_446 94.72(5)
O10 Mo5 Mo3 2_456 5_446 136.07(5)
Mo4 Mo5 Mo3 3_445 5_446 58.113(6)
Mo4 Mo5 Mo3 8_445 5_446 114.493(10)
Mo3 Mo5 Mo3 . 5_446 118.030(9)
Mo3 Mo5 Mo3 6_545 5_446 89.919(9)
Mo2 Mo5 Mo3 5_446 5_446 58.622(7)
Mo2 Mo5 Mo3 2_456 5_446 87.395(10)
O11 Mo5 Mo3 . 2_456 138.63(4)
O10 Mo5 Mo3 5_446 2_456 136.07(5)
O10 Mo5 Mo3 2_456 2_456 94.72(5)
Mo4 Mo5 Mo3 3_445 2_456 114.493(10)
Mo4 Mo5 Mo3 8_445 2_456 58.113(6)
Mo3 Mo5 Mo3 . 2_456 89.919(9)
Mo3 Mo5 Mo3 6_545 2_456 118.030(9)
Mo2 Mo5 Mo3 5_446 2_456 87.395(10)
Mo2 Mo5 Mo3 2_456 2_456 58.622(7)
Mo3 Mo5 Mo3 5_446 2_456 56.395(9)
O11 Mo5 Mo5 . 5_446 97.23(6)
O10 Mo5 Mo5 5_446 5_446 137.55(4)
O10 Mo5 Mo5 2_456 5_446 137.55(4)
Mo4 Mo5 Mo5 3_445 5_446 88.648(6)
Mo4 Mo5 Mo5 8_445 5_446 88.648(6)
Mo3 Mo5 Mo5 . 5_446 61.593(9)
Mo3 Mo5 Mo5 6_545 5_446 61.593(9)
Mo2 Mo5 Mo5 5_446 5_446 115.053(13)
Mo2 Mo5 Mo5 2_456 5_446 115.053(13)
Mo3 Mo5 Mo5 5_446 5_446 56.437(9)
Mo3 Mo5 Mo5 2_456 5_446 56.437(9)
Mo1 O1 Ce1 . 7_446 99.29(6)
Mo1 O1 Ce1 . 4_446 99.29(6)
Ce1 O1 Ce1 7_446 4_446 157.89(13)
Mo1 O1 Ce2 . 1_556 90.06(9)
Ce1 O1 Ce2 7_446 1_556 95.93(6)
Ce1 O1 Ce2 4_446 1_556 95.93(6)
Mo1 O1 Ce3 . 7_446 76.55(7)
Ce1 O1 Ce3 7_446 7_446 86.38(6)
Ce1 O1 Ce3 4_446 7_446 86.38(6)
Ce2 O1 Ce3 1_556 7_446 166.61(11)
Mo1 O2 Mo2 . . 84.01(7)
Mo1 O2 Ce2 . 1_556 91.22(7)
Mo2 O2 Ce2 . 1_556 131.36(8)
Mo1 O2 Ce1 . 7_446 86.94(6)
Mo2 O2 Ce1 . 7_446 142.24(7)
Ce2 O2 Ce1 1_556 7_446 85.31(6)
Mo1 O2 Ce2 . 7_446 144.38(7)
Mo2 O2 Ce2 . 7_446 83.45(6)
Ce2 O2 Ce2 1_556 7_446 121.66(6)
Ce1 O2 Ce2 7_446 7_446 82.93(5)
Mo2 O3 Ce1 4_446 4_445 111.27(8)
Mo2 O3 Ce2 4_446 . 101.31(7)
Ce1 O3 Ce2 4_445 . 103.98(7)
Mo2 O3 Ce4 4_446 . 127.21(8)
Ce1 O3 Ce4 4_445 . 108.51(6)
Ce2 O3 Ce4 . . 101.22(6)
Mo1 O4 Mo3 . . 81.91(7)
Mo1 O4 Ce3 . 7_446 98.59(7)
Mo3 O4 Ce3 . 7_446 116.62(7)
Mo1 O4 Ce1 . 7_446 90.24(6)
Mo3 O4 Ce1 . 7_446 144.66(8)
Ce3 O4 Ce1 7_446 7_446 98.58(6)
Mo1 O4 Ce3 . . 142.82(8)
Mo3 O4 Ce3 . . 81.99(6)
Ce3 O4 Ce3 7_446 . 118.58(6)
Ce1 O4 Ce3 7_446 . 83.95(5)
Mo3 O5 Mo4 . 7_446 82.58(6)
Mo3 O5 Mo2 . . 83.46(6)
Mo4 O5 Mo2 7_446 . 78.42(6)
Mo3 O5 Ce3 . . 87.52(6)
Mo4 O5 Ce3 7_446 . 125.09(7)
Mo2 O5 Ce3 . . 153.48(9)
Mo3 O5 Ce2 . 7_446 150.69(9)
Mo4 O5 Ce2 7_446 7_446 122.56(7)
Mo2 O5 Ce2 . 7_446 87.13(5)
Ce3 O5 Ce2 . 7_446 88.70(5)
Mo4 O6 Mo4 . 6_545 103.86(10)
Mo4 O6 Ce4 . . 127.46(5)
Mo4 O6 Ce4 6_545 . 127.46(5)
Li O7 Mo2 . 6_545 101.54(10)
Li O7 Mo2 . . 101.54(10)
Mo2 O7 Mo2 6_545 . 84.19(8)
Li O7 Ce1 . 1_556 97.91(7)
Mo2 O7 Ce1 6_545 1_556 160.55(13)
Mo2 O7 Ce1 . 1_556 92.16(3)
Li O7 Ce1 . 6_546 97.91(7)
Mo2 O7 Ce1 6_545 6_546 92.16(3)
Mo2 O7 Ce1 . 6_546 160.55(13)
Ce1 O7 Ce1 1_556 6_546 84.94(6)
Mo3 O8 Mo4 . 8_445 87.45(7)
Mo3 O8 Ce3 . . 101.26(6)
Mo4 O8 Ce3 8_445 . 132.81(8)
Mo3 O8 Ce1 . . 113.93(8)
Mo4 O8 Ce1 8_445 . 105.34(6)
Ce3 O8 Ce1 . . 112.60(7)
Mo4 O9 Mo4 6_545 2_556 180.000(11)
Mo4 O9 Mo4 6_545 . 97.211(10)
Mo4 O9 Mo4 2_556 . 82.789(10)
Mo4 O9 Mo4 6_545 5_546 82.789(10)
Mo4 O9 Mo4 2_556 5_546 97.211(10)
Mo4 O9 Mo4 . 5_546 180.000(11)
Mo4 O9 Ce3 6_545 7_446 94.201(6)
Mo4 O9 Ce3 2_556 7_446 85.799(6)
Mo4 O9 Ce3 . 7_446 94.201(6)
Mo4 O9 Ce3 5_546 7_446 85.799(6)
Mo4 O9 Ce3 6_545 3_545 85.799(6)
Mo4 O9 Ce3 2_556 3_545 94.201(6)
Mo4 O9 Ce3 . 3_545 85.799(6)
Mo4 O9 Ce3 5_546 3_545 94.201(6)
Ce3 O9 Ce3 7_446 3_545 180.000(5)
Mo4 O10 Mo5 7_446 5_446 81.78(6)
Mo4 O10 Mo2 7_446 . 78.26(6)
Mo5 O10 Mo2 5_446 . 82.62(6)
Mo4 O10 Li 7_446 . 162.57(9)
Mo5 O10 Li 5_446 . 100.44(7)
Mo2 O10 Li . . 84.86(6)
Mo4 O10 Ce1 7_446 2_456 100.54(7)
Mo5 O10 Ce1 5_446 2_456 111.85(7)
Mo2 O10 Ce1 . 2_456 165.29(8)
Li O10 Ce1 . 2_456 94.68(6)
Mo5 O11 Mo3 . . 82.47(8)
Mo5 O11 Mo3 . 6_545 82.47(8)
Mo3 O11 Mo3 . 6_545 82.19(8)
Mo5 O11 Ce1 . 6_545 100.65(7)
Mo3 O11 Ce1 . 6_545 176.28(11)
Mo3 O11 Ce1 6_545 6_545 96.162(13)
Mo5 O11 Ce1 . . 100.65(7)
Mo3 O11 Ce1 . . 96.162(13)
Mo3 O11 Ce1 6_545 . 176.28(11)
Ce1 O11 Ce1 6_545 . 85.28(6)
Mo5 O11 Ce3 . 7_446 179.63(10)
Mo3 O11 Ce3 . 7_446 97.25(8)
Mo3 O11 Ce3 6_545 7_446 97.25(8)
Ce1 O11 Ce3 6_545 7_446 79.62(6)
Ce1 O11 Ce3 . 7_446 79.62(6)
Ce2 O12 Ce3 . 7_446 113.01(11)
Ce2 O12 Ce1 . 6_545 109.67(6)
Ce3 O12 Ce1 7_446 6_545 107.36(6)
Ce2 O12 Ce1 . . 109.67(6)
Ce3 O12 Ce1 7_446 . 107.36(6)
Ce1 O12 Ce1 6_545 . 109.69(11)

loop_
_geom_bond_atom_site_label_1
_geom_bond_atom_site_label_2
_geom_bond_site_symmetry_2
_geom_bond_distance
_geom_bond_publ_flag
Li O7 5_447 1.861(3) ?
Li O7 . 1.861(3) y
Li O10 6_545 2.4135(16) ?
Li O10 2_457 2.4135(16) ?
Li O10 5_447 2.4135(16) ?
Li O10 . 2.4135(16) y
Ce1 O3 4_455 2.3603(16) y
Ce1 O12 . 2.3916(16) y
Ce1 O1 7_446 2.4055(5) y
Ce1 O8 . 2.4159(16) y
Ce1 O10 2_456 2.5499(19) y
Ce1 O4 7_446 2.7161(18) y
Ce1 O2 7_446 2.874(2) y
Ce1 O11 . 2.8865(16) y
Ce1 O7 1_554 2.8959(17) y
Ce2 O12 . 2.337(3) y
Ce2 O3 6_545 2.3829(19) y
Ce2 O3 . 2.3829(19) y
Ce2 O1 1_554 2.622(2) y
Ce2 O2 6_544 2.6352(17) y
Ce2 O2 1_554 2.6352(17) y
Ce2 O5 7_446 2.8054(16) y
Ce2 O5 4_446 2.8054(16) y
Ce2 O2 4_446 2.9625(17) y
Ce2 O2 7_446 2.9625(17) y
Ce3 O12 7_446 2.360(2) ?
Ce3 O8 . 2.3670(17) y
Ce3 O8 6 2.3670(17) y
Ce3 O4 7_446 2.5309(18) y
Ce3 O4 4_456 2.5309(18) y
Ce3 O5 6 2.7980(17) y
Ce3 O5 . 2.7980(17) y
Ce3 O4 6 3.0001(17) y
Ce3 O4 . 3.0001(17) y
Ce3 O11 7_446 3.089(3) y
Ce4 O6 5_545 2.280(2) y
Ce4 O6 . 2.280(2) y
Ce4 O3 . 2.4244(19) y
Ce4 O3 5_545 2.4244(19) y
Ce4 O3 6_545 2.4244(19) y
Ce4 O3 2 2.4244(19) y
Mo1 O2 . 1.9759(16) y
Mo1 O2 6_545 1.9759(16) y
Mo1 O4 6_545 2.0332(17) y
Mo1 O4 . 2.0332(17) y
Mo1 O1 . 2.045(3) y
Mo1 Mo3 6_545 2.7003(3) ?
Mo1 Mo3 . 2.7003(3) y
Mo1 Mo2 6_545 2.7129(3) ?
Mo1 Mo2 . 2.7129(3) y
Mo2 O3 4_456 2.0277(16) y
Mo2 O2 . 2.077(2) y
Mo2 O7 . 2.0773(16) y
Mo2 O5 . 2.0985(16) y
Mo2 O10 . 2.0997(19) y
Mo2 Mo4 7_446 2.6412(3) y
Mo2 Mo5 5_446 2.7691(3) y
Mo2 Mo3 . 2.7739(2) y
Mo2 Mo2 6_545 2.7851(4) y
Mo3 O8 . 2.0315(16) y
Mo3 O5 . 2.0688(16) y
Mo3 O11 . 2.0795(16) y
Mo3 O4 . 2.0860(19) y
Mo3 Mo3 6_545 2.7338(4) y
Mo3 Mo4 7_446 2.7375(3) y
Mo3 Mo5 . 2.7405(3) y
Mo3 Mo4 8_445 2.8391(3) y
Mo3 Mo5 5_446 2.8928(3) y
Mo4 O6 . 2.0145(14) y
Mo4 O8 8_545 2.0758(19) y
Mo4 O5 7_446 2.0797(19) y
Mo4 O10 7_446 2.0857(16) y
Mo4 O9 . 2.11407(18) y
Mo4 Mo2 7_446 2.6412(3) ?
Mo4 Mo5 3 2.73672(19) ?
Mo4 Mo3 7_446 2.7375(3) ?
Mo4 Mo4 2_556 2.7958(3) y
Mo4 Mo3 8_545 2.8391(3) ?
Mo4 Mo4 6_545 3.1718(4) ?
Mo5 O11 . 2.078(3) y
Mo5 O10 5_446 2.0950(16) y
Mo5 O10 2_456 2.0950(16) y
Mo5 Mo4 3_445 2.7367(2) ?
Mo5 Mo4 8_445 2.73672(19) ?
Mo5 Mo3 6_545 2.7405(3) ?
Mo5 Mo2 5_446 2.7691(3) ?
Mo5 Mo2 2_456 2.7691(3) ?
Mo5 Mo3 5_446 2.8928(3) ?
Mo5 Mo3 2_456 2.8928(3) ?
Mo5 Mo5 5_446 2.9030(5) y
O1 Ce1 7_446 2.4055(5) ?
O1 Ce1 4_446 2.4055(5) ?
O1 Ce2 1_556 2.622(2) ?
O1 Ce3 7_446 3.325(2) ?
O2 Ce2 1_556 2.6352(17) ?
O2 Ce1 7_446 2.874(2) ?
O2 Ce2 7_446 2.9625(17) ?
O3 Mo2 4_446 2.0277(16) ?
O3 Ce1 4_445 2.3603(16) ?
O4 Ce3 7_446 2.5309(18) ?
O4 Ce1 7_446 2.7161(18) ?
O5 Mo4 7_446 2.0797(19) ?
O5 Ce2 7_446 2.8054(16) ?
O6 Mo4 6_545 2.0145(14) ?
O7 Mo2 6_545 2.0773(16) ?
O7 Ce1 1_556 2.8959(17) ?
O7 Ce1 6_546 2.8959(17) ?
O8 Mo4 8_445 2.0758(19) ?
O9 Mo4 6_545 2.11407(18) ?
O9 Mo4 2_556 2.11407(18) ?
O9 Mo4 5_546 2.11407(18) ?
O9 Ce3 7_446 3.6397(2) ?
O9 Ce3 3_545 3.6397(2) ?
O10 Mo4 7_446 2.0857(16) ?
O10 Mo5 5_446 2.0950(16) ?
O10 Ce1 2_456 2.5499(19) ?
O11 Mo3 6_545 2.0795(16) ?
O11 Ce1 6_545 2.8865(16) ?
O11 Ce3 7_446 3.089(3) ?
O12 Ce3 7_446 2.360(2) ?
O12 Ce1 6_545 2.3916(16) ?
